data_4307304
loop_
_publ_author_name
'Bernd Morgenstern'
'Barbara Kutzky'
'Christian Neis'
'Stefan Stucky'
'Kaspar Hegetschweiler'
'Eugenio Garribba'
'Giovanni Micera'

_publ_section_title
;
Synthesis and Characterization of Vanadium(IV) Complexes with cis-Inositol
in Aqueous Solution and in the Solid-State
;
_journal_name_full 'Inorganic Chemistry'
_journal_page_first 3903
_journal_page_last 3915
_journal_paper_doi 10.1021/ic0618504
_journal_volume 46
_journal_year 2007
_chemical_formula_sum 'C24 H50 K2 O28 V'
_chemical_formula_weight 915.78
_chemical_name_systematic
; 
 ? 
;
_space_group_IT_number 2
_symmetry_cell_setting triclinic
_symmetry_space_group_name_Hall '-P 1'
_symmetry_space_group_name_H-M 'P -1'
_atom_sites_solution_hydrogens geom
_atom_sites_solution_primary direct
_atom_sites_solution_secondary difmap
_audit_creation_method SHELXL-97
_cell_angle_alpha 99.394(3)
_cell_angle_beta 108.736(2)
_cell_angle_gamma 106.614(3)
_cell_formula_units_Z 1
_cell_length_a 9.6731(5)
_cell_length_b 9.8194(5)
_cell_length_c 9.8842(4)
_cell_measurement_reflns_used 7404
_cell_measurement_temperature 100(2)
_cell_measurement_theta_max 36.87
_cell_measurement_theta_min 2.26
_cell_volume 817.63(7)
_computing_cell_refinement 'Bruker SMART'
_computing_data_collection 'Bruker SMART'
_computing_data_reduction 'Bruker SAINT'
_computing_molecular_graphics 'Bruker SHELXTL'
_computing_publication_material 'Bruker SHELXTL'
_computing_structure_refinement 'SHELXL-97 (Sheldrick, 1997)'
_computing_structure_solution 'SHELXS-97 (Sheldrick, 1990)'
_diffrn_ambient_temperature 100(2)
_diffrn_measured_fraction_theta_full 0.919
_diffrn_measured_fraction_theta_max 0.919
_diffrn_measurement_device_type 'CCD area detector'
_diffrn_measurement_method 'phi and omega scans'
_diffrn_radiation_monochromator graphite
_diffrn_radiation_source 'fine-focus sealed tube'
_diffrn_radiation_type MoK\a
_diffrn_radiation_wavelength 0.71073
_diffrn_reflns_av_R_equivalents 0.0470
_diffrn_reflns_av_sigmaI/netI 0.0534
_diffrn_reflns_limit_h_max 16
_diffrn_reflns_limit_h_min -16
_diffrn_reflns_limit_k_max 16
_diffrn_reflns_limit_k_min -16
_diffrn_reflns_limit_l_max 15
_diffrn_reflns_limit_l_min -15
_diffrn_reflns_number 27708
_diffrn_reflns_theta_full 37.94
_diffrn_reflns_theta_max 37.94
_diffrn_reflns_theta_min 2.26
_exptl_absorpt_coefficient_mu 0.675
_exptl_absorpt_correction_type none
_exptl_crystal_colour yellow-orange
_exptl_crystal_density_diffrn 1.860
_exptl_crystal_density_meas 0
_exptl_crystal_density_method 'not measured'
_exptl_crystal_description prism
_exptl_crystal_F_000 479
_exptl_crystal_size_max 0.2
_exptl_crystal_size_mid 0.1
_exptl_crystal_size_min 0.05
_refine_diff_density_max 0.991
_refine_diff_density_min -0.693
_refine_diff_density_rms 0.107
_refine_ls_extinction_method none
_refine_ls_goodness_of_fit_ref 1.039
_refine_ls_hydrogen_treatment mixed
_refine_ls_matrix_type full
_refine_ls_number_parameters 350
_refine_ls_number_reflns 8136
_refine_ls_number_restraints 0
_refine_ls_restrained_S_all 1.039
_refine_ls_R_factor_all 0.0557
_refine_ls_R_factor_gt 0.0383
_refine_ls_shift/su_max 0.001
_refine_ls_shift/su_mean 0.000
_refine_ls_structure_factor_coef Fsqd
_refine_ls_weighting_details 'calc w=1/[\s^2^(Fo^2^)+(0.0524P)^2^+0.0920P] where P=(Fo^2^+2Fc^2^)/3'
_refine_ls_weighting_scheme calc
_refine_ls_wR_factor_gt 0.0947
_refine_ls_wR_factor_ref 0.1024
_reflns_number_gt 6423
_reflns_number_total 8136
_reflns_threshold_expression >2sigma(I)
_cod_data_source_file ic0618504si20070214_125158_1.cif
_cod_data_source_block '[V(inoH-3)2][K2(ino)2]x4H2O'
_cod_depositor_comments
;
The following automatic conversions were performed:
'_symmetry_cell_setting' value 'Triclinic' changed to 'triclinic'
according to '/home/saulius/struct/CIF-dictionaries/cif_core.dic'
dictionary named 'cif_core.dic' version 2.4.1 from 2010-06-29.

Automatic conversion script
Id: cif_fix_enum 1527 2010-12-29 10:47:43Z saulius 
;
_cod_original_formula_sum 'C12 H25 K O14 V0.50'
_cod_database_code 4307304

loop_
_symmetry_equiv_pos_as_xyz
'x, y, z'
'-x, -y, -z'

loop_
_atom_site_label
_atom_site_type_symbol
_atom_site_fract_x
_atom_site_fract_y
_atom_site_fract_z
_atom_site_U_iso_or_equiv
_atom_site_adp_type
_atom_site_occupancy
_atom_site_symmetry_multiplicity
_atom_site_calc_flag
_atom_site_refinement_flags
_atom_site_disorder_assembly
_atom_site_disorder_group
V1 V 0.0000 0.0000 0.0000 0.00682(5) Uani 1 2 d S . .
C1 C -0.22313(13) 0.17274(13) 0.09342(11) 0.01030(18) Uani 1 1 d . . .
H1 H -0.3059(19) 0.2109(18) 0.0711(17) 0.008(4) Uiso 1 1 d . . .
O1 O -0.14951(11) 0.21116(11) 0.25160(9) 0.01346(16) Uani 1 1 d . . .
H1O H -0.061(3) 0.231(2) 0.274(2) 0.035(6) Uiso 1 1 d . . .
C2 C -0.10938(12) 0.24714(12) 0.02731(12) 0.00938(17) Uani 1 1 d . . .
H2 H -0.073(2) 0.3540(19) 0.0717(18) 0.012(4) Uiso 1 1 d . . .
O2 O 0.02082(9) 0.20088(9) 0.06471(9) 0.00971(14) Uani 1 1 d . . .
C3 C 0.19209(13) -0.20908(12) 0.14190(12) 0.00942(17) Uani 1 1 d . . .
H3 H 0.2710(18) -0.2507(18) 0.1684(17) 0.007(4) Uiso 1 1 d . . .
O3 O 0.08536(10) -0.27418(10) 0.20505(10) 0.01255(15) Uani 1 1 d . . .
H3O H 0.033(2) -0.231(2) 0.200(2) 0.025(5) Uiso 1 1 d . . .
C4 C 0.26372(12) -0.04079(12) 0.21239(11) 0.00876(17) Uani 1 1 d . . .
H4 H 0.322(2) -0.0207(19) 0.3169(19) 0.012(4) Uiso 1 1 d . . .
O4 O 0.14209(9) 0.01643(9) 0.19533(8) 0.00904(14) Uani 1 1 d . . .
C5 C -0.37565(12) -0.03087(12) -0.14295(12) 0.00941(17) Uani 1 1 d . . .
H5 H -0.4619(19) 0.0058(18) -0.1651(18) 0.010(4) Uiso 1 1 d . . .
O5 O -0.45154(10) -0.18660(10) -0.21095(10) 0.01255(15) Uani 1 1 d . . .
H5O H -0.396(2) -0.227(2) -0.186(2) 0.022(5) Uiso 1 1 d . . .
C6 C -0.29055(12) 0.00474(13) 0.02544(12) 0.00941(17) Uani 1 1 d . . .
H6 H -0.365(2) -0.039(2) 0.0650(19) 0.016(4) Uiso 1 1 d . . .
O6 O -0.17428(9) -0.05961(9) 0.05819(9) 0.00961(14) Uani 1 1 d . . .
K1 K -0.12575(3) 0.10753(3) 0.49297(3) 0.01131(5) Uani 1 1 d . . .
C7 C 0.30500(13) 0.44968(12) 0.79386(11) 0.00960(17) Uani 1 1 d . . .
H7 H 0.4124(18) 0.5207(18) 0.8367(16) 0.005(3) Uiso 1 1 d . . .
O7 O 0.24215(11) 0.47695(10) 0.90376(9) 0.01276(15) Uani 1 1 d . . .
H7O H 0.150(3) 0.444(2) 0.870(2) 0.027(5) Uiso 1 1 d . . .
C8 C 0.31141(12) 0.29338(12) 0.76614(11) 0.00967(17) Uani 1 1 d . . .
O8 O 0.16234(10) 0.18035(10) 0.72560(9) 0.01118(14) Uani 1 1 d . . .
H8O H 0.170(2) 0.139(2) 0.800(2) 0.025(5) Uiso 1 1 d . . .
H8 H 0.3809(19) 0.2934(19) 0.8586(18) 0.010(4) Uiso 1 1 d . . .
C9 C 0.38109(12) 0.27396(12) 0.64893(12) 0.00921(17) Uani 1 1 d . . .
H9 H 0.4852(19) 0.3531(18) 0.6904(17) 0.008(4) Uiso 1 1 d . . .
O9 O -0.39672(10) -0.13290(9) 0.37295(10) 0.01198(15) Uani 1 1 d . . .
H9O H -0.460(3) -0.138(2) 0.409(2) 0.032(6) Uiso 1 1 d . . .
C10 C 0.28962(12) 0.29727(12) 0.50131(11) 0.00881(17) Uani 1 1 d . . .
H10 H 0.350(2) 0.292(2) 0.4377(19) 0.016(4) Uiso 1 1 d . . .
O10 O 0.13784(9) 0.18563(9) 0.42405(9) 0.01019(14) Uani 1 1 d . . .
H10O H 0.145(2) 0.139(2) 0.360(2) 0.027(5) Uiso 1 1 d . . .
C11 C -0.28482(13) 0.54675(12) 0.46449(11) 0.00927(17) Uani 1 1 d . . .
H11 H -0.3946(19) 0.4790(19) 0.4207(18) 0.011(4) Uiso 1 1 d . . .
O11 O -0.20112(10) 0.51247(10) 0.59454(9) 0.01188(15) Uani 1 1 d . . .
H11O H -0.231(3) 0.540(3) 0.658(2) 0.038(6) Uiso 1 1 d . . .
C12 C 0.21842(13) 0.48622(12) 0.65270(11) 0.00955(17) Uani 1 1 d . . .
H12 H 0.2366(19) 0.5883(19) 0.6766(18) 0.011(4) Uiso 1 1 d . . .
O12 O 0.05436(10) 0.40561(10) 0.59875(9) 0.01194(15) Uani 1 1 d . . .
H12O H 0.018(2) 0.456(2) 0.611(2) 0.020(5) Uiso 1 1 d . . .
O1W O -0.62393(10) -0.20175(10) -0.50146(10) 0.01279(15) Uani 1 1 d . . .
H1W H -0.575(2) -0.204(2) -0.409(2) 0.025(5) Uiso 1 1 d . . .
H2W H -0.683(3) -0.285(3) -0.541(2) 0.032(6) Uiso 1 1 d . . .
O2W O 0.29602(11) 0.39600(11) 0.17716(10) 0.01379(16) Uani 1 1 d . . .
H3W H 0.305(2) 0.437(2) 0.109(2) 0.025(5) Uiso 1 1 d . . .
H4W H 0.196(3) 0.323(3) 0.130(3) 0.056(8) Uiso 1 1 d . . .

loop_
_atom_site_aniso_label
_atom_site_aniso_U_11
_atom_site_aniso_U_22
_atom_site_aniso_U_33
_atom_site_aniso_U_23
_atom_site_aniso_U_13
_atom_site_aniso_U_12
V1 0.00687(10) 0.00753(10) 0.00589(9) 0.00149(8) 0.00267(7) 0.00237(8)
C1 0.0109(4) 0.0142(5) 0.0079(4) 0.0029(3) 0.0041(3) 0.0072(4)
O1 0.0134(4) 0.0207(4) 0.0074(3) 0.0025(3) 0.0034(3) 0.0092(3)
C2 0.0096(4) 0.0097(4) 0.0093(4) 0.0025(3) 0.0034(3) 0.0045(3)
O2 0.0086(3) 0.0098(3) 0.0105(3) 0.0018(3) 0.0029(3) 0.0043(3)
C3 0.0094(4) 0.0107(4) 0.0096(4) 0.0041(3) 0.0045(3) 0.0042(3)
O3 0.0129(4) 0.0132(4) 0.0144(4) 0.0064(3) 0.0078(3) 0.0046(3)
C4 0.0074(4) 0.0110(4) 0.0077(4) 0.0028(3) 0.0022(3) 0.0040(3)
O4 0.0083(3) 0.0112(3) 0.0075(3) 0.0015(3) 0.0024(2) 0.0048(3)
C5 0.0071(4) 0.0111(4) 0.0099(4) 0.0034(3) 0.0033(3) 0.0029(3)
O5 0.0090(3) 0.0109(4) 0.0144(4) 0.0032(3) 0.0022(3) 0.0016(3)
C6 0.0083(4) 0.0127(4) 0.0094(4) 0.0043(3) 0.0048(3) 0.0048(3)
O6 0.0094(3) 0.0119(3) 0.0109(3) 0.0054(3) 0.0055(3) 0.0056(3)
K1 0.00975(9) 0.01253(10) 0.01139(10) 0.00384(8) 0.00432(7) 0.00320(8)
C7 0.0105(4) 0.0103(4) 0.0072(4) 0.0013(3) 0.0040(3) 0.0028(3)
O7 0.0148(4) 0.0153(4) 0.0090(3) 0.0023(3) 0.0064(3) 0.0053(3)
C8 0.0094(4) 0.0103(4) 0.0085(4) 0.0031(3) 0.0027(3) 0.0030(3)
O8 0.0103(3) 0.0112(4) 0.0108(3) 0.0058(3) 0.0035(3) 0.0013(3)
C9 0.0089(4) 0.0079(4) 0.0097(4) 0.0018(3) 0.0030(3) 0.0025(3)
O9 0.0122(3) 0.0094(3) 0.0160(4) 0.0039(3) 0.0062(3) 0.0053(3)
C10 0.0090(4) 0.0086(4) 0.0085(4) 0.0019(3) 0.0041(3) 0.0022(3)
O10 0.0092(3) 0.0102(3) 0.0081(3) -0.0010(3) 0.0030(3) 0.0016(3)
C11 0.0108(4) 0.0094(4) 0.0076(4) 0.0026(3) 0.0037(3) 0.0033(3)
O11 0.0159(4) 0.0140(4) 0.0083(3) 0.0048(3) 0.0055(3) 0.0071(3)
C12 0.0117(4) 0.0078(4) 0.0087(4) 0.0019(3) 0.0040(3) 0.0031(3)
O12 0.0107(3) 0.0130(4) 0.0143(4) 0.0047(3) 0.0058(3) 0.0059(3)
O1W 0.0127(4) 0.0125(4) 0.0113(3) 0.0032(3) 0.0035(3) 0.0033(3)
O2W 0.0116(4) 0.0144(4) 0.0113(3) 0.0029(3) 0.0031(3) 0.0009(3)

loop_
_atom_type_symbol
_atom_type_description
_atom_type_scat_dispersion_real
_atom_type_scat_dispersion_imag
_atom_type_scat_source
C C 0.0033 0.0016 'International Tables Vol C Tables 4.2.6.8 and 6.1.1.4'
H H 0.0000 0.0000 'International Tables Vol C Tables 4.2.6.8 and 6.1.1.4'
O O 0.0106 0.0060 'International Tables Vol C Tables 4.2.6.8 and 6.1.1.4'
K K 0.2009 0.2494 'International Tables Vol C Tables 4.2.6.8 and 6.1.1.4'
V V 0.3005 0.5294 'International Tables Vol C Tables 4.2.6.8 and 6.1.1.4'

loop_
_geom_angle_atom_site_label_1
_geom_angle_atom_site_label_2
_geom_angle_atom_site_label_3
_geom_angle
_geom_angle_site_symmetry_1
_geom_angle_site_symmetry_3
_geom_angle_publ_flag
O2 V1 O2 180.00(6) . 2 ?
O2 V1 O6 89.32(4) . . ?
O2 V1 O6 90.68(4) 2 . ?
O2 V1 O6 90.68(4) . 2 ?
O2 V1 O6 89.32(4) 2 2 ?
O6 V1 O6 180.00(7) . 2 ?
O2 V1 O4 90.00(3) . 2 ?
O2 V1 O4 90.00(3) 2 2 ?
O6 V1 O4 89.50(3) . 2 ?
O6 V1 O4 90.50(3) 2 2 ?
O2 V1 O4 90.00(3) . . ?
O2 V1 O4 90.00(3) 2 . ?
O6 V1 O4 90.50(3) . . ?
O6 V1 O4 89.50(3) 2 . ?
O4 V1 O4 180.00(6) 2 . ?
O1 C1 C2 110.98(9) . . ?
O1 C1 C6 111.17(9) . . ?
C2 C1 C6 110.66(8) . . ?
C1 O1 K1 144.41(8) . . ?
O2 C2 C1 109.80(9) . . ?
O2 C2 C3 110.36(8) . 2 ?
C1 C2 C3 110.21(9) . 2 ?
C2 O2 V1 122.36(7) . . ?
O3 C3 C2 110.57(9) . 2 ?
O3 C3 C4 109.39(9) . . ?
C2 C3 C4 110.96(9) 2 . ?
C3 O3 K1 118.21(6) . 2_556 ?
O4 C4 C5 112.19(9) . 2 ?
O4 C4 C3 109.40(8) . . ?
C5 C4 C3 109.92(9) 2 . ?
C4 O4 V1 120.53(6) . . ?
O5 C5 C6 111.54(9) . . ?
O5 C5 C4 111.82(9) . 2 ?
C6 C5 C4 110.76(9) . 2 ?
O6 C6 C5 110.15(8) . . ?
O6 C6 C1 112.58(9) . . ?
C5 C6 C1 109.12(9) . . ?
C6 O6 V1 120.94(7) . . ?
O1 K1 O9 99.21(3) . . ?
O1 K1 O12 73.32(3) . . ?
O9 K1 O12 155.58(3) . . ?
O1 K1 O10 62.81(3) . . ?
O9 K1 O10 132.48(3) . . ?
O12 K1 O10 65.51(3) . . ?
O1 K1 O8 121.59(3) . . ?
O9 K1 O8 134.13(3) . . ?
O12 K1 O8 65.24(3) . . ?
O10 K1 O8 63.36(3) . . ?
O1 K1 O1W 85.84(3) . 2_455 ?
O9 K1 O1W 71.32(3) . 2_455 ?
O12 K1 O1W 84.81(3) . 2_455 ?
O10 K1 O1W 141.24(3) . 2_455 ?
O8 K1 O1W 127.01(3) . 2_455 ?
O1 K1 O3 126.88(3) . 2_556 ?
O9 K1 O3 110.10(3) . 2_556 ?
O12 K1 O3 61.60(3) . 2_556 ?
O10 K1 O3 115.63(3) . 2_556 ?
O8 K1 O3 62.91(3) . 2_556 ?
O1W K1 O3 64.49(2) 2_455 2_556 ?
O1 K1 O10 138.53(3) . 2_556 ?
O9 K1 O10 59.36(2) . 2_556 ?
O12 K1 O10 140.09(2) . 2_556 ?
O10 K1 O10 103.84(2) . 2_556 ?
O8 K1 O10 75.55(2) . 2_556 ?
O1W K1 O10 114.89(3) 2_455 2_556 ?
O3 K1 O10 94.55(2) 2_556 2_556 ?
O1 K1 O8 82.50(3) . 2_556 ?
O9 K1 O8 58.18(2) . 2_556 ?
O12 K1 O8 140.13(3) . 2_556 ?
O10 K1 O8 75.38(2) . 2_556 ?
O8 K1 O8 104.26(2) . 2_556 ?
O1W K1 O8 125.11(3) 2_455 2_556 ?
O3 K1 O8 150.62(3) 2_556 2_556 ?
O10 K1 O8 56.07(2) 2_556 2_556 ?
O1 K1 K1 106.85(2) . 2_556 ?
O9 K1 K1 94.68(2) . 2_556 ?
O12 K1 K1 109.71(2) . 2_556 ?
O10 K1 K1 55.914(19) . 2_556 ?
O8 K1 K1 56.253(19) . 2_556 ?
O1W K1 K1 162.75(2) 2_455 2_556 ?
O3 K1 K1 113.47(2) 2_556 2_556 ?
O10 K1 K1 47.923(17) 2_556 2_556 ?
O8 K1 K1 48.010(16) 2_556 2_556 ?
O7 C7 C12 110.43(9) . . ?
O7 C7 C8 111.60(9) . . ?
C12 C7 C8 114.34(8) . . ?
O8 C8 C9 112.43(9) . . ?
O8 C8 C7 112.54(9) . . ?
C9 C8 C7 108.22(9) . . ?
C8 O8 K1 132.06(7) . . ?
C8 O8 K1 111.23(6) . 2_556 ?
K1 O8 K1 75.74(2) . 2_556 ?
O9 C9 C8 109.47(9) 2_556 . ?
O9 C9 C10 111.66(8) 2_556 . ?
C8 C9 C10 113.67(9) . . ?
C9 O9 K1 116.31(6) 2_556 . ?
O10 C10 C11 112.70(8) . 2_566 ?
O10 C10 C9 112.69(9) . . ?
C11 C10 C9 107.71(8) 2_566 . ?
C10 O10 K1 132.35(6) . . ?
C10 O10 K1 111.28(6) . 2_556 ?
K1 O10 K1 76.16(2) . 2_556 ?
O11 C11 C12 108.19(8) . 2_566 ?
O11 C11 C10 112.79(8) . 2_566 ?
C12 C11 C10 114.84(9) 2_566 2_566 ?
O12 C12 C11 111.72(8) . 2_566 ?
O12 C12 C7 110.28(9) . . ?
C11 C12 C7 109.64(8) 2_566 . ?
C12 O12 K1 133.30(6) . . ?

loop_
_geom_bond_atom_site_label_1
_geom_bond_atom_site_label_2
_geom_bond_distance
_geom_bond_site_symmetry_2
_geom_bond_publ_flag
V1 O2 1.9023(8) . ?
V1 O2 1.9023(8) 2 ?
V1 O6 1.9194(8) . ?
V1 O6 1.9194(8) 2 ?
V1 O4 1.9260(7) 2 ?
V1 O4 1.9260(7) . ?
C1 O1 1.4256(13) . ?
C1 C2 1.5262(17) . ?
C1 C6 1.5296(16) . ?
O1 K1 2.7118(9) . ?
C2 O2 1.4184(13) . ?
C2 C3 1.5305(15) 2 ?
C3 O3 1.4251(15) . ?
C3 C2 1.5305(15) 2 ?
C3 C4 1.5348(15) . ?
O3 K1 3.0050(9) 2_556 ?
C4 O4 1.4177(13) . ?
C4 C5 1.5289(16) 2 ?
C5 O5 1.4264(14) . ?
C5 C6 1.5282(15) . ?
C5 C4 1.5289(16) 2 ?
C6 O6 1.4172(13) . ?
K1 O9 2.7205(9) . ?
K1 O12 2.7587(10) . ?
K1 O10 2.7788(9) . ?
K1 O8 2.7878(8) . ?
K1 O1W 2.8482(9) 2_455 ?
K1 O3 3.0050(9) 2_556 ?
K1 O10 3.1006(9) 2_556 ?
K1 O8 3.1187(9) 2_556 ?
K1 K1 3.6351(5) 2_556 ?
C7 O7 1.4296(14) . ?
C7 C12 1.5366(15) . ?
C7 C8 1.5371(16) . ?
C8 O8 1.4283(14) . ?
C8 C9 1.5284(16) . ?
O8 K1 3.1187(9) 2_556 ?
C9 O9 1.4251(13) 2_556 ?
C9 C10 1.5361(15) . ?
O9 C9 1.4251(13) 2_556 ?
C10 O10 1.4236(13) . ?
C10 C11 1.5310(15) 2_566 ?
O10 K1 3.1006(9) 2_556 ?
C11 O11 1.4317(13) . ?
C11 C12 1.5276(15) 2_566 ?
C11 C10 1.5310(15) 2_566 ?
C12 O12 1.4247(14) . ?
C12 C11 1.5276(15) 2_566 ?
O1W K1 2.8482(9) 2_455 ?
